data_7000732
loop_
_publ_author_name
'L\"u, Jian'
'Gao, Shui-Ying'
'Lin, Jing-Xiang'
'Shi, Lin-Xi'
'Cao, Rong'
'Batten, Stuart R.'

_publ_section_title
;
 Systematic investigation on the coordination chemistry of a sulfonated
 monoazo dye: Ligand-dominated d- and f-block derivatives
;
_journal_issue 11
_journal_name_full 'Dalton Transactions'
_journal_page_first 1944
_journal_page_last 1953
_journal_paper_doi 10.1039/b814774d
_journal_year 2009
_chemical_formula_sum 'C24 H24 N6 O8 S2 Zn'
_chemical_formula_weight 653.98
_chemical_name_systematic
;
?
;
_space_group_IT_number 2
_symmetry_cell_setting triclinic
_symmetry_space_group_name_Hall '-P 1'
_symmetry_space_group_name_H-M 'P -1'
_atom_sites_solution_hydrogens geom
_atom_sites_solution_primary direct
_atom_sites_solution_secondary difmap
_audit_creation_method SHELXL-97
_cell_angle_alpha 99.920(9)
_cell_angle_beta 100.404(16)
_cell_angle_gamma 96.932(13)
_cell_formula_units_Z 1
_cell_length_a 5.9751(16)
_cell_length_b 6.9775(19)
_cell_length_c 15.374(5)
_cell_measurement_reflns_used 2728
_cell_measurement_temperature 293(2)
_cell_measurement_theta_max 27.47
_cell_measurement_theta_min 3.00
_cell_volume 613.3(3)
_computing_cell_refinement 'CrystalClear (Rigaku Corp., 2000)'
_computing_data_collection 'CrystalClear (Rigaku Corp., 2000)'
_computing_data_reduction 'CrystalClear (Rigaku Corp., 2000)'
_computing_molecular_graphics 'SHELXL-97 (Sheldrick, 1997)'
_computing_publication_material 'SHELXL-97 (Sheldrick, 1997)'
_computing_structure_refinement 'SHELXL-97 (Sheldrick, 1997)'
_computing_structure_solution 'SHELXS-97 (Sheldrick, 1990)'
_diffrn_ambient_temperature 293(2)
_diffrn_measured_fraction_theta_full 0.972
_diffrn_measured_fraction_theta_max 0.972
_diffrn_measurement_device_type
;
Mercury70 (2x2 bin mode)
;
_diffrn_measurement_method dtprofit.ref
_diffrn_radiation_monochromator graphite
_diffrn_radiation_source 'fine-focus sealed tube'
_diffrn_radiation_type MoK\a
_diffrn_radiation_wavelength 0.71073
_diffrn_reflns_av_R_equivalents 0.0175
_diffrn_reflns_av_sigmaI/netI 0.0262
_diffrn_reflns_limit_h_max 7
_diffrn_reflns_limit_h_min -6
_diffrn_reflns_limit_k_max 9
_diffrn_reflns_limit_k_min -8
_diffrn_reflns_limit_l_max 16
_diffrn_reflns_limit_l_min -19
_diffrn_reflns_number 4734
_diffrn_reflns_theta_full 27.47
_diffrn_reflns_theta_max 27.47
_diffrn_reflns_theta_min 3.00
_diffrn_standards_decay_% 0
_diffrn_standards_interval_count 0
_diffrn_standards_interval_time .
_diffrn_standards_number 0
_exptl_absorpt_coefficient_mu 1.238
_exptl_absorpt_correction_T_max 0.781
_exptl_absorpt_correction_T_min 0.743
_exptl_absorpt_correction_type multi-scan
_exptl_crystal_colour brown
_exptl_crystal_density_diffrn 1.771
_exptl_crystal_density_method 'not measured'
_exptl_crystal_description trunk
_exptl_crystal_F_000 336
_exptl_crystal_size_max 0.4
_exptl_crystal_size_mid 0.2
_exptl_crystal_size_min 0.2
_refine_diff_density_max 0.418
_refine_diff_density_min -0.299
_refine_diff_density_rms 0.053
_refine_ls_extinction_method SHELXL
_refine_ls_goodness_of_fit_ref 1.034
_refine_ls_hydrogen_treatment mixed
_refine_ls_matrix_type full
_refine_ls_number_parameters 235
_refine_ls_number_reflns 2728
_refine_ls_number_restraints 0
_refine_ls_restrained_S_all 1.034
_refine_ls_R_factor_all 0.0269
_refine_ls_R_factor_gt 0.0246
_refine_ls_shift/su_max 0.001
_refine_ls_shift/su_mean 0.000
_refine_ls_structure_factor_coef Fsqd
_refine_ls_weighting_details 'calc w=1/[\s^2^(Fo^2^)+(0.0550P)^2^+0.0000P] where P=(Fo^2^+2Fc^2^)/3'
_refine_ls_weighting_scheme calc
_refine_ls_wR_factor_gt 0.0734
_refine_ls_wR_factor_ref 0.0747
_reflns_number_gt 2459
_reflns_number_total 2728
_reflns_threshold_expression >2sigma(I)
_cod_data_source_file B814774d.txt
_cod_data_source_block Compd3d
_cod_original_sg_symbol_H-M P-1
_cod_database_code 7000732

loop_
_symmetry_equiv_pos_as_xyz
'x, y, z'
'-x, -y, -z'

loop_
_atom_site_label
_atom_site_type_symbol
_atom_site_fract_x
_atom_site_fract_y
_atom_site_fract_z
_atom_site_U_iso_or_equiv
_atom_site_adp_type
_atom_site_occupancy
_atom_site_symmetry_multiplicity
_atom_site_calc_flag
_atom_site_refinement_flags
_atom_site_disorder_assembly
_atom_site_disorder_group
Zn1 Zn 0.5000 0.5000 1.0000 0.01762(9) Uani 1 2 d S . .
S1 S 0.67968(6) 0.78478(5) 0.86272(2) 0.01788(10) Uani 1 1 d . . .
O1 O 0.5900(2) 0.59833(15) 0.88504(7) 0.0238(2) Uani 1 1 d . . .
O3 O 0.9287(2) 0.81987(19) 0.87759(8) 0.0323(3) Uani 1 1 d . . .
O1W O 0.2334(2) 0.67879(17) 0.99997(8) 0.0241(2) Uani 1 1 d . . .
N1 N 0.2536(2) 0.25690(19) 0.91469(8) 0.0209(3) Uani 1 1 d . . .
O2 O 0.5847(2) 0.94799(16) 0.90735(7) 0.0320(3) Uani 1 1 d . . .
C2 C 0.7210(3) 0.8062(2) 0.69006(10) 0.0243(3) Uani 1 1 d . . .
C1 C 0.5736(2) 0.7602(2) 0.74560(9) 0.0173(3) Uani 1 1 d . . .
C5 C 0.2500(3) 0.6904(2) 0.62153(10) 0.0246(3) Uani 1 1 d . . .
C4 C 0.3976(3) 0.7393(2) 0.56513(9) 0.0217(3) Uani 1 1 d . . .
C6 C 0.3390(3) 0.6996(2) 0.71194(10) 0.0234(3) Uani 1 1 d . . .
C3 C 0.6329(3) 0.7924(3) 0.59874(11) 0.0269(3) Uani 1 1 d . . .
H5A H 0.090(4) 0.646(3) 0.5981(14) 0.030(5) Uiso 1 1 d . . .
H2B H 0.866(4) 0.842(3) 0.7098(13) 0.029(5) Uiso 1 1 d . . .
H6A H 0.244(3) 0.665(3) 0.7498(13) 0.031(5) Uiso 1 1 d . . .
H3A H 0.727(4) 0.821(3) 0.5643(14) 0.035(5) Uiso 1 1 d . . .
H2A H 0.288(4) 0.799(4) 1.0257(16) 0.044(6) Uiso 1 1 d . . .
H1A H 0.154(4) 0.686(3) 0.9510(16) 0.039(6) Uiso 1 1 d . . .
H1D H 0.313(3) 0.152(3) 0.9159(14) 0.031(5) Uiso 1 1 d . . .
H1C H 0.145(4) 0.246(3) 0.9395(13) 0.027(5) Uiso 1 1 d . . .
N3 N 0.1113(2) 0.75338(19) 0.45099(8) 0.0250(3) Uani 1 1 d . . .
C10 C -0.1583(3) 0.7431(2) 0.17810(9) 0.0185(3) Uani 1 1 d . . .
C7 C 0.0285(3) 0.7456(2) 0.35728(9) 0.0208(3) Uani 1 1 d . . .
N2 N 0.3196(2) 0.7371(2) 0.47128(8) 0.0268(3) Uani 1 1 d . . .
C12 C -0.1854(3) 0.8035(2) 0.33413(10) 0.0239(3) Uani 1 1 d . . .
C11 C -0.2792(3) 0.8033(2) 0.24476(10) 0.0227(3) Uani 1 1 d . . .
C8 C 0.1463(3) 0.6808(2) 0.28995(10) 0.0222(3) Uani 1 1 d . . .
C9 C 0.0523(3) 0.6793(2) 0.20100(10) 0.0213(3) Uani 1 1 d . . .
H11A H -0.419(3) 0.853(3) 0.2305(12) 0.024(4) Uiso 1 1 d . . .
H8A H 0.286(3) 0.649(2) 0.3076(11) 0.017(4) Uiso 1 1 d . . .
H9A H 0.135(3) 0.635(3) 0.1538(13) 0.031(5) Uiso 1 1 d . . .
H12A H -0.266(4) 0.850(3) 0.3776(14) 0.038(5) Uiso 1 1 d . . .

loop_
_atom_site_aniso_label
_atom_site_aniso_U_11
_atom_site_aniso_U_22
_atom_site_aniso_U_33
_atom_site_aniso_U_23
_atom_site_aniso_U_13
_atom_site_aniso_U_12
Zn1 0.01965(14) 0.01902(14) 0.01316(13) 0.00403(9) 0.00004(9) 0.00276(9)
S1 0.0219(2) 0.01913(18) 0.01136(17) 0.00467(13) -0.00148(13) 0.00316(14)
O1 0.0343(6) 0.0220(5) 0.0159(5) 0.0075(4) 0.0042(4) 0.0036(4)
O3 0.0233(6) 0.0465(7) 0.0245(6) 0.0140(5) -0.0057(5) 0.0010(5)
O1W 0.0243(6) 0.0257(6) 0.0220(6) 0.0067(5) -0.0002(4) 0.0073(5)
N1 0.0224(7) 0.0239(6) 0.0144(6) 0.0060(5) -0.0020(5) 0.0010(5)
O2 0.0468(8) 0.0247(6) 0.0220(6) -0.0011(4) 0.0020(5) 0.0121(5)
C2 0.0179(7) 0.0338(8) 0.0203(7) 0.0095(6) -0.0004(6) 0.0013(6)
C1 0.0218(7) 0.0179(6) 0.0120(6) 0.0054(5) -0.0001(5) 0.0038(5)
C5 0.0192(7) 0.0322(8) 0.0199(7) 0.0095(6) -0.0033(6) -0.0013(6)
C4 0.0265(8) 0.0244(7) 0.0127(6) 0.0050(5) -0.0015(6) 0.0046(6)
C6 0.0211(7) 0.0304(8) 0.0191(7) 0.0099(6) 0.0030(6) -0.0004(6)
C3 0.0245(8) 0.0400(9) 0.0178(7) 0.0111(6) 0.0052(6) 0.0017(7)
N3 0.0283(7) 0.0299(7) 0.0151(6) 0.0065(5) -0.0011(5) 0.0038(6)
C10 0.0210(7) 0.0175(6) 0.0148(6) 0.0041(5) -0.0011(5) 0.0000(5)
C7 0.0237(7) 0.0226(7) 0.0145(7) 0.0056(5) -0.0010(5) 0.0016(6)
N2 0.0264(7) 0.0371(7) 0.0150(6) 0.0083(5) -0.0025(5) 0.0030(6)
C12 0.0262(8) 0.0288(7) 0.0177(7) 0.0040(6) 0.0056(6) 0.0077(6)
C11 0.0205(7) 0.0269(7) 0.0207(7) 0.0057(6) 0.0008(6) 0.0076(6)
C8 0.0189(7) 0.0259(7) 0.0209(7) 0.0062(6) -0.0007(6) 0.0051(6)
C9 0.0205(7) 0.0255(7) 0.0176(7) 0.0037(5) 0.0030(6) 0.0043(6)

loop_
_atom_type_symbol
_atom_type_description
_atom_type_scat_dispersion_real
_atom_type_scat_dispersion_imag
_atom_type_scat_source
C C 0.0033 0.0016 'International Tables Vol C Tables 4.2.6.8 and 6.1.1.4'
H H 0.0000 0.0000 'International Tables Vol C Tables 4.2.6.8 and 6.1.1.4'
N N 0.0061 0.0033 'International Tables Vol C Tables 4.2.6.8 and 6.1.1.4'
O O 0.0106 0.0060 'International Tables Vol C Tables 4.2.6.8 and 6.1.1.4'
S S 0.1246 0.1234 'International Tables Vol C Tables 4.2.6.8 and 6.1.1.4'
Zn Zn 0.2839 1.4301 'International Tables Vol C Tables 4.2.6.8 and 6.1.1.4'

loop_
_geom_angle_atom_site_label_1
_geom_angle_atom_site_label_2
_geom_angle_atom_site_label_3
_geom_angle
_geom_angle_site_symmetry_1
_geom_angle_site_symmetry_3
_geom_angle_publ_flag
O1 Zn1 O1 180.000(1) 2_667 . ?
O1 Zn1 O1W 89.02(5) 2_667 . ?
O1 Zn1 O1W 90.98(5) . . ?
O1 Zn1 O1W 90.98(5) 2_667 2_667 ?
O1 Zn1 O1W 89.02(5) . 2_667 ?
O1W Zn1 O1W 180.00(7) . 2_667 ?
O1 Zn1 N1 91.36(5) 2_667 2_667 ?
O1 Zn1 N1 88.64(5) . 2_667 ?
O1W Zn1 N1 90.37(6) . 2_667 ?
O1W Zn1 N1 89.63(6) 2_667 2_667 ?
O1 Zn1 N1 88.64(5) 2_667 . ?
O1 Zn1 N1 91.36(5) . . ?
O1W Zn1 N1 89.63(6) . . ?
O1W Zn1 N1 90.37(6) 2_667 . ?
N1 Zn1 N1 180.0 2_667 . ?
O3 S1 O2 113.24(8) . . ?
O3 S1 O1 112.76(7) . . ?
O2 S1 O1 111.15(7) . . ?
O3 S1 C1 107.13(7) . . ?
O2 S1 C1 106.45(7) . . ?
O1 S1 C1 105.52(7) . . ?
S1 O1 Zn1 137.29(6) . . ?
C10 N1 Zn1 122.22(9) 2_566 . ?
C1 C2 C3 119.35(15) . . ?
C2 C1 C6 121.30(13) . . ?
C2 C1 S1 120.26(11) . . ?
C6 C1 S1 118.42(11) . . ?
C6 C5 C4 119.56(14) . . ?
C3 C4 C5 120.49(13) . . ?
C3 C4 N2 116.29(13) . . ?
C5 C4 N2 123.21(14) . . ?
C5 C6 C1 119.46(14) . . ?
C4 C3 C2 119.76(15) . . ?
N2 N3 C7 114.22(13) . . ?
C9 C10 C11 120.10(13) . . ?
C9 C10 N1 119.96(13) . 2_566 ?
C11 C10 N1 119.93(13) . 2_566 ?
C12 C7 C8 119.88(13) . . ?
C12 C7 N3 116.10(13) . . ?
C8 C7 N3 124.01(14) . . ?
N3 N2 C4 113.35(13) . . ?
C7 C12 C11 120.36(14) . . ?
C12 C11 C10 119.49(14) . . ?
C9 C8 C7 119.76(14) . . ?
C8 C9 C10 120.36(14) . . ?

loop_
_geom_bond_atom_site_label_1
_geom_bond_atom_site_label_2
_geom_bond_distance
_geom_bond_site_symmetry_2
_geom_bond_publ_flag
Zn1 O1 2.1344(11) 2_667 ?
Zn1 O1 2.1344(11) . ?
Zn1 O1W 2.1388(12) . ?
Zn1 O1W 2.1388(12) 2_667 ?
Zn1 N1 2.1676(14) 2_667 ?
Zn1 N1 2.1676(14) . ?
S1 O3 1.4477(13) . ?
S1 O2 1.4551(12) . ?
S1 O1 1.4660(11) . ?
S1 C1 1.7687(15) . ?
N1 C10 1.4374(18) 2_566 ?
C2 C1 1.380(2) . ?
C2 C3 1.390(2) . ?
C1 C6 1.390(2) . ?
C5 C6 1.383(2) . ?
C5 C4 1.397(2) . ?
C4 C3 1.388(2) . ?
C4 N2 1.4306(18) . ?
N3 N2 1.2512(19) . ?
N3 C7 1.4257(18) . ?
C10 C9 1.391(2) . ?
C10 C11 1.393(2) . ?
C10 N1 1.4374(18) 2_566 ?
C7 C12 1.390(2) . ?
C7 C8 1.397(2) . ?
C12 C11 1.387(2) . ?
C8 C9 1.379(2) . ?
